data_1531244
loop_
_publ_author_name
'Boulet, P.'
'Rebizant, J.'
'Bouexiere, D.'
'Wastin, F.'

_publ_section_title
;
 Structural chemistry of the neptunium-silicon binary system
;
_journal_name_full 'Journal of Alloys Compd.'
_journal_page_first 172
_journal_page_last 179
_journal_volume 349
_journal_year 2003
_chemical_formula_sum 'Np Si1.72'
_space_group_IT_number 141
_symmetry_space_group_name_Hall '-I 4bd 2'
_symmetry_space_group_name_H-M 'I 41/a m d :2'
_cell_angle_alpha 90
_cell_angle_beta 90
_cell_angle_gamma 90
_cell_formula_units_Z 4
_cell_length_a 3.955
_cell_length_b 3.955
_cell_length_c 13.7015
_cell_volume 214.319
_citation_journal_id_ASTM JALCEU
_cod_data_source_file Boulet_JALCEU_2003_1296.cif
_cod_data_source_block Np1Si1.72
_cod_original_cell_volume 214.3192
_cod_original_formula_sum 'Np1 Si1.72'
_cod_database_code 1531244

loop_
_symmetry_equiv_pos_as_xyz
x,y,z
-y+1/4,x+3/4,z+1/4
-x+1/2,-y,z+1/2
y+1/4,-x+1/4,z+3/4
x,-y,-z
y+1/4,x+3/4,-z+1/4
-x+1/2,y,-z+1/2
-y+1/4,-x+1/4,-z+3/4
-x,-y,-z
y-1/4,-x-3/4,-z-1/4
x-1/2,y,-z-1/2
-y-1/4,x-1/4,-z-3/4
-x,y,z
-y-1/4,-x-3/4,z-1/4
x-1/2,-y,z-1/2
y-1/4,x-1/4,z-3/4
x+1/2,y+1/2,z+1/2
-y+3/4,x+5/4,z+3/4
-x+1,-y+1/2,z+1
y+3/4,-x+3/4,z+5/4
x+1/2,-y+1/2,-z+1/2
y+3/4,x+5/4,-z+3/4
-x+1,y+1/2,-z+1
-y+3/4,-x+3/4,-z+5/4
-x+1/2,-y+1/2,-z+1/2
y+1/4,-x-1/4,-z+1/4
x,y+1/2,-z
-y+1/4,x+1/4,-z-1/4
-x+1/2,y+1/2,z+1/2
-y+1/4,-x-1/4,z+1/4
x,-y+1/2,z
y+1/4,x+1/4,z-1/4

loop_
_atom_site_label
_atom_site_type_symbol
_atom_site_fract_x
_atom_site_fract_y
_atom_site_fract_z
_atom_site_occupancy
_atom_site_U_iso_or_equiv
Si1 Si 0 0.25 0.2911 0.86 0.0
Np1 Np 0 0.75 0.125 1 0.0
